data_7014275
loop_
_publ_author_name
'Salmon, Lionel'
'Thu\'ery, Pierre'
'Ephritikhine, Michel'

_publ_section_title
;
 Synthesis and crystal structure of tetra- and hexanuclear uranium(IV)
 complexes with hexadentate compartmental Schiff-base ligands.
;
_journal_issue 24
_journal_name_full 'Dalton transactions (Cambridge, England : 2003)'
_journal_page_first 4139
_journal_page_last 4145
_journal_paper_doi 10.1039/b414626c
_journal_year 2004
_chemical_formula_sum 'C268 H222 Cl10 N36 O32 U8'
_chemical_formula_weight 6717.56
_space_group_IT_number 2
_symmetry_cell_setting triclinic
_symmetry_space_group_name_Hall '-P 1'
_symmetry_space_group_name_H-M 'P -1'
_atom_sites_solution_hydrogens geom
_atom_sites_solution_primary direct
_atom_sites_solution_secondary difmap
_audit_creation_method SHELXL-97
_cell_angle_alpha 80.542(5)
_cell_angle_beta 79.928(5)
_cell_angle_gamma 72.362(5)
_cell_formula_units_Z 1
_cell_length_a 16.244(2)
_cell_length_b 17.3019(18)
_cell_length_c 23.439(2)
_cell_measurement_reflns_used 46385
_cell_measurement_temperature 100(2)
_cell_measurement_theta_max 25.68
_cell_measurement_theta_min 2.91
_cell_volume 6137.5(11)
_computing_cell_refinement 'DENZO-SMN (Otwinowski & Minor, 1997)'
_computing_data_collection 'Kappa-CCD software (Nonius B.V., 1998)'
_computing_data_reduction 'DENZO-SMN (Otwinowski & Minor, 1997)'
_computing_molecular_graphics 'SHELXTL (Sheldrick, 1999)'
_computing_publication_material 'SHELXTL (Sheldrick, 1999)'
_computing_structure_refinement 'SHELXL-97 (Sheldrick, 1997)'
_computing_structure_solution 'SHELXS-97 (Sheldrick, 1990)'
_diffrn_ambient_temperature 100(2)
_diffrn_measured_fraction_theta_full 0.924
_diffrn_measured_fraction_theta_max 0.924
_diffrn_measurement_device_type 'Nonius Kappa-CCD'
_diffrn_measurement_method '\f scans'
_diffrn_radiation_monochromator graphite
_diffrn_radiation_source 'fine-focus sealed tube'
_diffrn_radiation_type MoK\a
_diffrn_radiation_wavelength 0.71073
_diffrn_reflns_av_R_equivalents 0.0823
_diffrn_reflns_av_sigmaI/netI 0.1061
_diffrn_reflns_limit_h_max 19
_diffrn_reflns_limit_h_min 0
_diffrn_reflns_limit_k_max 21
_diffrn_reflns_limit_k_min -19
_diffrn_reflns_limit_l_max 28
_diffrn_reflns_limit_l_min -27
_diffrn_reflns_number 46385
_diffrn_reflns_theta_full 25.68
_diffrn_reflns_theta_max 25.68
_diffrn_reflns_theta_min 2.91
_diffrn_standards_decay_% 0
_diffrn_standards_interval_time 0
_exptl_absorpt_coefficient_mu 5.444
_exptl_absorpt_correction_T_max 0.743
_exptl_absorpt_correction_T_min 0.567
_exptl_absorpt_correction_type refdelf
_exptl_absorpt_process_details 'program DELABS from PLATON (Spek, 2000)'
_exptl_crystal_colour 'translucent dark orange'
_exptl_crystal_density_diffrn 1.818
_exptl_crystal_density_meas ?
_exptl_crystal_description needle
_exptl_crystal_F_000 3244
_exptl_crystal_size_max 0.30
_exptl_crystal_size_mid 0.08
_exptl_crystal_size_min 0.05
_refine_diff_density_max 0.887
_refine_diff_density_min -1.395
_refine_diff_density_rms 0.137
_refine_ls_extinction_method none
_refine_ls_goodness_of_fit_ref 1.023
_refine_ls_hydrogen_treatment constr
_refine_ls_matrix_type fullcycle
_refine_ls_number_parameters 1570
_refine_ls_number_reflns 21529
_refine_ls_number_restraints 762
_refine_ls_restrained_S_all 1.023
_refine_ls_R_factor_all 0.2282
_refine_ls_R_factor_gt 0.0477
_refine_ls_shift/su_max 0.001
_refine_ls_shift/su_mean 0.000
_refine_ls_structure_factor_coef Fsqd
_refine_ls_weighting_details 'calc w=1/[\s^2^(Fo^2^)+(0.0002P)^2^] where P=(Fo^2^+2Fc^2^)/3'
_refine_ls_weighting_scheme calc
_refine_ls_wR_factor_gt 0.0888
_refine_ls_wR_factor_ref 0.1358
_reflns_number_gt 4966
_reflns_number_total 21529
_reflns_threshold_expression >2sigma(I)
_cod_data_source_file b414626c.txt
_cod_data_source_block 7.16py
_cod_database_code 7014275

loop_
_symmetry_equiv_pos_as_xyz
'x, y, z'
'-x, -y, -z'

loop_
_atom_site_label
_atom_site_type_symbol
_atom_site_fract_x
_atom_site_fract_y
_atom_site_fract_z
_atom_site_U_iso_or_equiv
_atom_site_adp_type
_atom_site_occupancy
_atom_site_symmetry_multiplicity
_atom_site_calc_flag
_atom_site_refinement_flags
_atom_site_disorder_assembly
_atom_site_disorder_group
U1 U 0.29070(5) 0.20723(4) 0.01555(3) 0.0316(2) Uani 1 1 d . . .
U2 U 0.45911(5) 0.25722(4) 0.08556(3) 0.0296(2) Uani 1 1 d . . .
Cl1A Cl 0.1343(4) 0.3038(3) 0.0560(2) 0.0494(15) Uani 1 1 d . . .
Cl2A Cl 0.5557(3) 0.1101(2) 0.13132(17) 0.0418(14) Uani 1 1 d . . .
Cl3A Cl 0.5730(3) 0.3134(2) 0.12866(17) 0.0375(13) Uani 1 1 d . . .
O1A O 0.5590(7) 0.2504(5) 0.0037(4) 0.028(3) Uani 1 1 d . . .
O2A O 0.4421(7) 0.1717(5) 0.0166(4) 0.021(3) Uani 1 1 d . . .
O3A O 0.3342(8) 0.1946(6) 0.1055(5) 0.042(3) Uani 1 1 d . . .
O4A O 0.3909(8) 0.2572(6) 0.1768(4) 0.042(3) Uani 1 1 d . . .
N1A N 0.3670(10) 0.0715(8) -0.0221(5) 0.029(4) Uani 1 1 d . . .
N2A N 0.2311(10) 0.1019(7) 0.0845(6) 0.035(4) Uani 1 1 d . . .
C1A C 0.5657(12) 0.2004(9) -0.0383(7) 0.029(4) Uani 1 1 d . . .
C2A C 0.4996(11) 0.1597(8) -0.0296(6) 0.018(4) Uani 1 1 d . . .
C3A C 0.5014(12) 0.1050(9) -0.0686(7) 0.029(4) Uani 1 1 d . . .
C4A C 0.5700(13) 0.0911(10) -0.1166(7) 0.039(5) Uani 1 1 d . . .
H4A H 0.5728 0.0534 -0.1414 0.047 Uiso 1 1 calc R . .
C5A C 0.6331(12) 0.1338(9) -0.1265(7) 0.035(5) Uani 1 1 d . . .
H5A H 0.6747 0.1281 -0.1594 0.042 Uiso 1 1 calc R . .
C6A C 0.6325(12) 0.1864(9) -0.0851(6) 0.030(4) Uani 1 1 d . . .
H6A H 0.6768 0.2114 -0.0895 0.036 Uiso 1 1 calc R . .
C7A C 0.4438(14) 0.0540(11) -0.0558(7) 0.045(5) Uani 1 1 d U . .
H7A H 0.4613 0.0052 -0.0723 0.054 Uiso 1 1 calc R . .
C8A C 0.3233(13) 0.0044(10) -0.0087(7) 0.039(5) Uani 1 1 d U . .
H8A1 H 0.3457 -0.0317 0.0248 0.047 Uiso 1 1 calc R . .
H8A2 H 0.3396 -0.0272 -0.0415 0.047 Uiso 1 1 calc R . .
C9A C 0.2239(12) 0.0318(9) 0.0040(7) 0.030(5) Uani 1 1 d . . .
C10A C 0.1754(12) 0.0165(9) -0.0334(7) 0.026(4) Uani 1 1 d . . .
H10A H 0.2038 -0.0119 -0.0650 0.031 Uiso 1 1 calc R . .
C11A C 0.0887(16) 0.0419(11) -0.0251(9) 0.062(6) Uani 1 1 d . . .
H11A H 0.0575 0.0311 -0.0511 0.075 Uiso 1 1 calc R . .
C12A C 0.0449(16) 0.0833(11) 0.0206(8) 0.067(7) Uani 1 1 d . . .
H12A H -0.0156 0.1015 0.0256 0.080 Uiso 1 1 calc R . .
C13A C 0.0940(14) 0.0989(10) 0.0616(8) 0.048(5) Uani 1 1 d . . .
H13A H 0.0660 0.1256 0.0941 0.057 Uiso 1 1 calc R . .
C14A C 0.1854(13) 0.0718(10) 0.0503(7) 0.038(5) Uani 1 1 d . . .
C15A C 0.2195(13) 0.0907(11) 0.1406(8) 0.049(5) Uani 1 1 d U . .
H15A H 0.1826 0.0589 0.1577 0.059 Uiso 1 1 calc R . .
C16A C 0.2572(12) 0.1219(10) 0.1801(7) 0.035(5) Uani 1 1 d . . .
C17A C 0.3088(13) 0.1743(10) 0.1626(7) 0.038(5) Uani 1 1 d . . .
C18A C 0.3388(13) 0.2080(10) 0.2009(7) 0.038(5) Uani 1 1 d . . .
C19A C 0.3181(14) 0.1851(11) 0.2603(8) 0.056(6) Uani 1 1 d . . .
H19A H 0.3394 0.2055 0.2872 0.067 Uiso 1 1 calc R . .
C20A C 0.2673(12) 0.1339(9) 0.2800(7) 0.034(5) Uani 1 1 d . . .
H20A H 0.2526 0.1207 0.3198 0.041 Uiso 1 1 calc R . .
C21A C 0.2389(12) 0.1026(10) 0.2404(7) 0.044(5) Uani 1 1 d . . .
H21A H 0.2055 0.0665 0.2540 0.052 Uiso 1 1 calc R . .
O1B O 0.3371(7) 0.3212(6) 0.0265(4) 0.031(3) Uani 1 1 d . . .
O2B O 0.4237(7) 0.4027(6) 0.0631(4) 0.027(3) Uani 1 1 d . . .
O3B O 0.6545(8) 0.7409(6) 0.0813(4) 0.035(3) Uani 1 1 d . . .
O4B O 0.7844(8) 0.7991(6) 0.0522(4) 0.036(3) Uani 1 1 d . . .
N1B N 0.4577(9) 0.5405(7) 0.0672(5) 0.030(4) Uani 1 1 d . . .
N2B N 0.5404(10) 0.6915(7) 0.1625(5) 0.029(4) Uani 1 1 d . . .
C1B C 0.3213(11) 0.4010(9) 0.0060(6) 0.024(4) Uani 1 1 d . . .
C2B C 0.3705(11) 0.4438(9) 0.0261(7) 0.025(4) Uani 1 1 d . . .
C3B C 0.3585(11) 0.5270(9) 0.0049(7) 0.026(4) Uani 1 1 d . . .
C4B C 0.2995(12) 0.5669(10) -0.0361(7) 0.038(5) Uani 1 1 d . . .
H4B H 0.2925 0.6215 -0.0507 0.045 Uiso 1 1 calc R . .
C5B C 0.2542(12) 0.5235(9) -0.0534(7) 0.036(5) Uani 1 1 d . . .
H5B H 0.2149 0.5499 -0.0797 0.043 Uiso 1 1 calc R . .
C6B C 0.2630(12) 0.4397(9) -0.0338(7) 0.033(5) Uani 1 1 d . . .
H6B H 0.2308 0.4117 -0.0470 0.040 Uiso 1 1 calc R . .
C7B C 0.4038(12) 0.5733(9) 0.0283(7) 0.032(5) Uani 1 1 d U . .
H7B H 0.3940 0.6286 0.0152 0.039 Uiso 1 1 calc R . .
C8B C 0.4962(12) 0.5871(9) 0.0974(6) 0.033(5) Uani 1 1 d U . .
H8B1 H 0.5080 0.6329 0.0708 0.040 Uiso 1 1 calc R . .
H8B2 H 0.5511 0.5523 0.1093 0.040 Uiso 1 1 calc R . .
C9B C 0.4353(11) 0.6180(9) 0.1502(6) 0.021(4) Uani 1 1 d . . .
C10B C 0.3572(13) 0.5998(10) 0.1662(7) 0.038(5) Uani 1 1 d . . .
H10B H 0.3406 0.5689 0.1438 0.046 Uiso 1 1 calc R . .
C11B C 0.3029(14) 0.6275(10) 0.2160(8) 0.053(6) Uani 1 1 d . . .
H11B H 0.2495 0.6160 0.2262 0.064 Uiso 1 1 calc R . .
C12B C 0.3281(13) 0.6727(10) 0.2511(7) 0.042(5) Uani 1 1 d . . .
H12B H 0.2942 0.6878 0.2859 0.051 Uiso 1 1 calc R . .
C13B C 0.4028(12) 0.6934(9) 0.2328(7) 0.032(5) Uani 1 1 d . . .
H13B H 0.4176 0.7260 0.2549 0.038 Uiso 1 1 calc R . .
C14B C 0.4594(12) 0.6691(9) 0.1826(6) 0.025(4) Uani 1 1 d . . .
C15B C 0.5747(12) 0.7124(9) 0.1999(7) 0.032(5) Uani 1 1 d U . .
H15B H 0.5514 0.7081 0.2390 0.039 Uiso 1 1 calc R . .
C16B C 0.6491(14) 0.7428(11) 0.1820(8) 0.045(5) Uani 1 1 d . . .
C17B C 0.6822(13) 0.7548(10) 0.1255(8) 0.040(5) Uani 1 1 d . . .
C18B C 0.7523(13) 0.7920(10) 0.1099(7) 0.040(5) Uani 1 1 d . . .
C19B C 0.7868(13) 0.8190(11) 0.1522(8) 0.050(6) Uani 1 1 d . . .
H19B H 0.8306 0.8450 0.1414 0.059 Uiso 1 1 calc R . .
C20B C 0.7516(14) 0.8045(11) 0.2119(8) 0.050(5) Uani 1 1 d . . .
H20B H 0.7735 0.8198 0.2411 0.060 Uiso 1 1 calc R . .
C21B C 0.6862(15) 0.7684(11) 0.2259(9) 0.061(6) Uani 1 1 d . . .
H21B H 0.6639 0.7596 0.2650 0.073 Uiso 1 1 calc R . .
U3 U 0.73431(6) 0.11259(4) 0.46620(3) 0.0375(2) Uani 1 1 d . . .
U4 U 0.57952(6) 0.23661(4) 0.57870(3) 0.0335(2) Uani 1 1 d . . .
Cl1C Cl 0.8793(4) 0.1583(3) 0.46250(19) 0.0477(15) Uani 1 1 d . . .
Cl2C Cl 0.4543(3) 0.3316(2) 0.65116(17) 0.0391(13) Uani 1 1 d . . .
O1C O 0.4644(8) 0.2693(6) 0.5266(4) 0.035(3) Uani 1 1 d . . .
O2C O 0.5914(8) 0.1350(6) 0.5135(4) 0.032(3) Uani 1 1 d . . .
O3C O 0.7123(8) 0.1150(6) 0.5657(4) 0.038(3) Uani 1 1 d . . .
O4C O 0.6687(9) 0.2078(7) 0.6479(4) 0.038(3) Uani 1 1 d . . .
N1C N 0.6644(12) -0.0008(8) 0.4597(6) 0.042(4) Uani 1 1 d . . .
N2C N 0.8293(11) -0.0193(8) 0.5154(6) 0.042(4) Uani 1 1 d . . .
C1C C 0.4587(13) 0.2212(11) 0.4890(7) 0.035(5) Uani 1 1 d . . .
C2C C 0.5256(13) 0.1526(10) 0.4825(7) 0.031(5) Uani 1 1 d . . .
C3C C 0.5199(13) 0.0946(10) 0.4441(7) 0.036(5) Uani 1 1 d . . .
C4C C 0.4511(15) 0.1181(12) 0.4107(8) 0.055(6) Uani 1 1 d . . .
H4C H 0.4484 0.0831 0.3853 0.066 Uiso 1 1 calc R . .
C5C C 0.3852(15) 0.1934(11) 0.4143(8) 0.055(6) Uani 1 1 d . . .
H5C H 0.3395 0.2085 0.3920 0.066 Uiso 1 1 calc R . .
C6C C 0.3924(13) 0.2442(10) 0.4533(7) 0.040(5) Uani 1 1 d . . .
H6C H 0.3515 0.2950 0.4554 0.048 Uiso 1 1 calc R . .
C7C C 0.5890(14) 0.0148(11) 0.4474(7) 0.043(5) Uani 1 1 d U . .
H7C H 0.5737 -0.0294 0.4391 0.051 Uiso 1 1 calc R . .
C8C C 0.7168(14) -0.0878(10) 0.4726(8) 0.043(5) Uani 1 1 d U . .
H8C1 H 0.7108 -0.1021 0.5146 0.052 Uiso 1 1 calc R . .
H8C2 H 0.6916 -0.1223 0.4566 0.052 Uiso 1 1 calc R . .
C9C C 0.8071(13) -0.1067(9) 0.4511(7) 0.027(4) Uani 1 1 d . . .
C10C C 0.8442(16) -0.1561(11) 0.4072(8) 0.058(6) Uani 1 1 d . . .
H10C H 0.8081 -0.1760 0.3904 0.069 Uiso 1 1 calc R . .
C11C C 0.9309(14) -0.1771(11) 0.3876(7) 0.045(5) Uani 1 1 d . . .
H11C H 0.9533 -0.2128 0.3594 0.054 Uiso 1 1 calc R . .
C12C C 0.9836(16) -0.1465(12) 0.4086(8) 0.066(7) Uani 1 1 d . . .
H12C H 1.0427 -0.1600 0.3944 0.079 Uiso 1 1 calc R . .
C13C C 0.9511(15) -0.0939(11) 0.4523(8) 0.054(6) Uani 1 1 d . . .
H13C H 0.9872 -0.0716 0.4671 0.065 Uiso 1 1 calc R . .
C14C C 0.8609(13) -0.0764(9) 0.4727(7) 0.033(5) Uani 1 1 d . . .
C15C C 0.8652(14) -0.0287(11) 0.5611(8) 0.045(5) Uani 1 1 d U . .
H15C H 0.9123 -0.0746 0.5662 0.054 Uiso 1 1 calc R . .
C16C C 0.8385(13) 0.0271(10) 0.6070(7) 0.036(5) Uani 1 1 d . . .
C17C C 0.7667(13) 0.0940(11) 0.6080(7) 0.036(5) Uani 1 1 d . . .
C18C C 0.7422(12) 0.1468(10) 0.6520(7) 0.028(4) Uani 1 1 d . . .
C19C C 0.7938(13) 0.1231(11) 0.6975(7) 0.040(5) Uani 1 1 d . . .
H19C H 0.7767 0.1528 0.7293 0.048 Uiso 1 1 calc R . .
C20C C 0.8670(13) 0.0596(10) 0.6977(7) 0.039(5) Uani 1 1 d . . .
H20C H 0.9001 0.0485 0.7282 0.047 Uiso 1 1 calc R . .
C21C C 0.8931(13) 0.0109(10) 0.6526(7) 0.036(5) Uani 1 1 d . . .
H21C H 0.9447 -0.0314 0.6518 0.043 Uiso 1 1 calc R . .
O1D O 0.3280(8) 0.7490(6) 0.5136(4) 0.038(3) Uani 1 1 d . . .
O2D O 0.4103(8) 0.6283(6) 0.4514(5) 0.038(3) Uani 1 1 d . . .
O3D O 0.6651(8) 0.1834(6) 0.3811(5) 0.038(3) Uani 1 1 d . . .
O4D O 0.8009(8) 0.0608(7) 0.3853(4) 0.044(3) Uani 1 1 d . . .
N1D N 0.4533(10) 0.4762(7) 0.4376(5) 0.028(4) Uani 1 1 d . . .
N2D N 0.5417(10) 0.2846(7) 0.3228(5) 0.025(4) Uani 1 1 d . . .
C1D C 0.3157(13) 0.6733(11) 0.5360(7) 0.038(5) Uani 1 1 d . . .
C2D C 0.3600(12) 0.6094(10) 0.5027(7) 0.031(5) Uani 1 1 d . . .
C3D C 0.3622(13) 0.5298(10) 0.5216(8) 0.037(5) Uani 1 1 d . . .
C4D C 0.3147(12) 0.5158(9) 0.5762(7) 0.032(5) Uani 1 1 d . . .
H4D H 0.3145 0.4626 0.5911 0.039 Uiso 1 1 calc R . .
C5D C 0.2685(12) 0.5781(10) 0.6086(7) 0.038(5) Uani 1 1 d . . .
H5D H 0.2383 0.5666 0.6449 0.046 Uiso 1 1 calc R . .
C6D C 0.2667(12) 0.6581(10) 0.5874(7) 0.036(5) Uani 1 1 d . . .
H6D H 0.2324 0.7008 0.6080 0.044 Uiso 1 1 calc R . .
C7D C 0.4096(12) 0.4642(10) 0.4877(7) 0.036(5) Uani 1 1 d U . .
H7D H 0.4085 0.4112 0.5027 0.043 Uiso 1 1 calc R . .
C8D C 0.4927(13) 0.4089(10) 0.4015(7) 0.046(6) Uani 1 1 d U . .
H8D1 H 0.5034 0.3571 0.4263 0.056 Uiso 1 1 calc R . .
H8D2 H 0.5481 0.4141 0.3805 0.056 Uiso 1 1 calc R . .
C9D C 0.4325(14) 0.4105(11) 0.3586(7) 0.038(5) Uani 1 1 d . . .
C10D C 0.3603(13) 0.4677(10) 0.3530(7) 0.034(5) Uani 1 1 d . . .
H10D H 0.3438 0.5092 0.3769 0.040 Uiso 1 1 calc R . .
C11D C 0.3065(16) 0.4689(13) 0.3122(9) 0.070(7) Uani 1 1 d . . .
H11D H 0.2529 0.5081 0.3109 0.084 Uiso 1 1 calc R . .
C12D C 0.3349(15) 0.4102(12) 0.2737(8) 0.054(6) Uani 1 1 d . . .
H12D H 0.3005 0.4129 0.2452 0.065 Uiso 1 1 calc R . .
C13D C 0.4080(13) 0.3510(11) 0.2757(7) 0.039(5) Uani 1 1 d . . .
H13D H 0.4238 0.3114 0.2503 0.047 Uiso 1 1 calc R . .
C14D C 0.4627(13) 0.3490(10) 0.3179(7) 0.034(5) Uani 1 1 d . . .
C15D C 0.5823(13) 0.2398(10) 0.2790(7) 0.041(5) Uani 1 1 d U . .
H15D H 0.5579 0.2524 0.2444 0.049 Uiso 1 1 calc R . .
C16D C 0.6575(12) 0.1764(10) 0.2820(7) 0.026(4) Uani 1 1 d . . .
C17D C 0.6940(13) 0.1476(10) 0.3326(7) 0.030(4) Uani 1 1 d . . .
C18D C 0.7690(12) 0.0783(10) 0.3358(6) 0.025(4) Uani 1 1 d . . .
C19D C 0.8024(12) 0.0366(10) 0.2879(7) 0.036(5) Uani 1 1 d . . .
H19D H 0.8508 -0.0089 0.2891 0.043 Uiso 1 1 calc R . .
C20D C 0.7608(14) 0.0646(11) 0.2359(8) 0.050(6) Uani 1 1 d . . .
H20D H 0.7821 0.0363 0.2035 0.060 Uiso 1 1 calc R . .
C21D C 0.6897(13) 0.1331(11) 0.2335(8) 0.044(5) Uani 1 1 d . . .
H21D H 0.6634 0.1504 0.1996 0.052 Uiso 1 1 calc R . .
N1 N 0.5127(11) 0.1280(8) 0.6480(6) 0.032(4) Uani 1 1 d U . .
C1 C 0.4359(14) 0.1306(11) 0.6449(7) 0.043(5) Uani 1 1 d U . .
H1 H 0.4057 0.1699 0.6180 0.052 Uiso 1 1 calc R . .
C2 C 0.3916(14) 0.0752(11) 0.6812(8) 0.050(6) Uani 1 1 d U . .
H2 H 0.3353 0.0763 0.6772 0.060 Uiso 1 1 calc R . .
C3 C 0.4395(15) 0.0190(12) 0.7235(8) 0.056(6) Uani 1 1 d U . .
H3 H 0.4141 -0.0173 0.7488 0.067 Uiso 1 1 calc R . .
C4 C 0.5205(14) 0.0183(10) 0.7267(7) 0.040(5) Uani 1 1 d U . .
H4 H 0.5527 -0.0177 0.7541 0.048 Uiso 1 1 calc R . .
C5 C 0.5562(16) 0.0750(12) 0.6862(9) 0.064(7) Uani 1 1 d U . .
H5 H 0.6135 0.0741 0.6872 0.077 Uiso 1 1 calc R . .
N2 N 1.1007(12) 0.7165(10) -0.0115(7) 0.067(4) Uani 1 1 d U . .
C6 C 1.1549(15) 0.7439(12) 0.0170(9) 0.069(4) Uani 1 1 d U . .
H6 H 1.1515 0.7346 0.0574 0.082 Uiso 1 1 calc R . .
C7 C 1.2138(15) 0.7852(12) -0.0154(9) 0.064(4) Uani 1 1 d U . .
H7 H 1.2533 0.7990 0.0024 0.076 Uiso 1 1 calc R . .
C8 C 1.2108(15) 0.8028(11) -0.0700(9) 0.063(4) Uani 1 1 d U . .
H8 H 1.2466 0.8338 -0.0908 0.075 Uiso 1 1 calc R . .
C9 C 1.1593(15) 0.7799(12) -0.1008(9) 0.067(4) Uani 1 1 d U . .
H9 H 1.1604 0.7937 -0.1409 0.080 Uiso 1 1 calc R . .
C10 C 1.1058(15) 0.7355(12) -0.0687(9) 0.064(4) Uani 1 1 d U . .
H10 H 1.0712 0.7178 -0.0885 0.077 Uiso 1 1 calc R . .
N3 N 1.0118(13) 0.6204(11) 0.0529(7) 0.073(4) Uani 1 1 d U . .
C11 C 1.0345(15) 0.5378(13) 0.0563(9) 0.065(4) Uani 1 1 d U . .
H11 H 1.0806 0.5107 0.0306 0.078 Uiso 1 1 calc R . .
C12 C 0.9893(16) 0.4934(14) 0.0979(9) 0.072(5) Uani 1 1 d U . .
H12 H 1.0069 0.4367 0.1008 0.086 Uiso 1 1 calc R . .
C13 C 0.9237(16) 0.5295(13) 0.1325(9) 0.069(4) Uani 1 1 d U . .
H13 H 0.8956 0.4983 0.1608 0.082 Uiso 1 1 calc R . .
C14 C 0.8941(16) 0.6123(13) 0.1289(9) 0.070(5) Uani 1 1 d U . .
H14 H 0.8444 0.6395 0.1519 0.085 Uiso 1 1 calc R . .
C15 C 0.9455(17) 0.6539(14) 0.0871(9) 0.074(5) Uani 1 1 d U . .
H15 H 0.9290 0.7106 0.0845 0.089 Uiso 1 1 calc R . .
N4 N 1.0039(13) 0.1785(11) 0.1986(8) 0.075(4) Uani 1 1 d U . .
C16 C 0.9589(16) 0.1426(14) 0.2475(10) 0.074(4) Uani 1 1 d U . .
H16 H 0.9508 0.0916 0.2476 0.089 Uiso 1 1 calc R . .
C17 C 0.9284(15) 0.1836(13) 0.2930(9) 0.074(5) Uani 1 1 d U . .
H17 H 0.8989 0.1595 0.3253 0.089 Uiso 1 1 calc R . .
C18 C 0.9371(16) 0.2598(14) 0.2965(10) 0.076(5) Uani 1 1 d U . .
H18 H 0.9152 0.2866 0.3297 0.091 Uiso 1 1 calc R . .
C19 C 0.9809(16) 0.2937(14) 0.2468(10) 0.079(5) Uani 1 1 d U . .
H19 H 0.9869 0.3459 0.2451 0.095 Uiso 1 1 calc R . .
C20 C 1.0138(16) 0.2509(13) 0.2024(10) 0.076(5) Uani 1 1 d U . .
H20 H 1.0465 0.2732 0.1711 0.091 Uiso 1 1 calc R . .
N5 N 0.8988(15) 0.5314(12) 0.3085(7) 0.040(5) Uani 1 1 d GU . .
C21 C 0.9333(13) 0.4938(10) 0.3596(10) 0.041(5) Uani 1 1 d GU . .
H21 H 0.9736 0.4424 0.3603 0.050 Uiso 1 1 calc R . .
C22 C 0.9075(15) 0.5328(13) 0.4098(7) 0.042(6) Uani 1 1 d GU . .
H22 H 0.9306 0.5076 0.4440 0.050 Uiso 1 1 calc R . .
C23 C 0.8472(15) 0.6096(13) 0.4089(7) 0.043(6) Uani 1 1 d GU . .
H23 H 0.8300 0.6357 0.4424 0.052 Uiso 1 1 calc R . .
C24 C 0.8127(14) 0.6472(10) 0.3577(10) 0.041(6) Uani 1 1 d GU . .
H24 H 0.7723 0.6986 0.3571 0.049 Uiso 1 1 calc R . .
C25 C 0.8385(15) 0.6082(13) 0.3076(8) 0.042(5) Uani 1 1 d GU . .
H25 H 0.8154 0.6334 0.2734 0.050 Uiso 1 1 calc R . .
N6 N 0.1304(10) 0.3525(7) 0.4575(6) 0.090(5) Uani 1 1 d GU . .
C26 C 0.1759(9) 0.3441(8) 0.4018(7) 0.085(5) Uani 1 1 d GU . .
H26 H 0.2205 0.3686 0.3888 0.102 Uiso 1 1 calc R . .
C27 C 0.1548(10) 0.2989(9) 0.3656(5) 0.089(5) Uani 1 1 d GU . .
H27 H 0.1852 0.2933 0.3283 0.106 Uiso 1 1 calc R . .
C28 C 0.0881(11) 0.2623(8) 0.3850(6) 0.092(5) Uani 1 1 d GU . .
H28 H 0.0739 0.2321 0.3608 0.110 Uiso 1 1 calc R . .
C29 C 0.0426(9) 0.2707(9) 0.4407(7) 0.089(5) Uani 1 1 d GU . .
H29 H -0.0020 0.2462 0.4538 0.107 Uiso 1 1 calc R . .
C30 C 0.0638(10) 0.3158(9) 0.4770(5) 0.093(5) Uani 1 1 d GU . .
H30 H 0.0333 0.3215 0.5142 0.112 Uiso 1 1 calc R . .
N7 N 0.0999(15) 0.8992(13) 0.1473(8) 0.088(5) Uani 1 1 d U . .
C31 C 0.019(2) 0.9339(15) 0.1634(10) 0.085(5) Uani 1 1 d U . .
H31 H -0.0017 0.9885 0.1486 0.102 Uiso 1 1 calc R . .
C32 C -0.0358(19) 0.9038(16) 0.1966(10) 0.087(5) Uani 1 1 d U . .
H32 H -0.0937 0.9331 0.2058 0.104 Uiso 1 1 calc R . .
C33 C -0.0034(19) 0.8258(16) 0.2175(10) 0.092(5) Uani 1 1 d U . .
H33 H -0.0421 0.8045 0.2449 0.111 Uiso 1 1 calc R . .
C34 C 0.0727(19) 0.7745(16) 0.2063(11) 0.092(5) Uani 1 1 d U . .
H34 H 0.0881 0.7198 0.2216 0.110 Uiso 1 1 calc R . .
C35 C 0.1282(18) 0.8133(14) 0.1679(10) 0.084(5) Uani 1 1 d U . .
H35 H 0.1846 0.7830 0.1555 0.101 Uiso 1 1 calc R . .
N8 N 0.162(2) 0.6102(16) 0.4646(12) 0.039(5) Uani 1 1 d U . .
C36 C 0.1716(14) 0.6729(11) 0.4198(8) 0.053(4) Uani 1 1 d U . .
H36 H 0.1994 0.7090 0.4277 0.064 Uiso 1 1 calc R . .
C37 C 0.146(2) 0.686(2) 0.3684(15) 0.045(5) Uani 1 1 d U . .
H37 H 0.1515 0.7332 0.3441 0.054 Uiso 1 1 calc R . .
C38 C 0.1144(15) 0.6393(12) 0.3508(9) 0.065(5) Uani 1 1 d U . .
H38 H 0.0968 0.6477 0.3140 0.077 Uiso 1 1 calc R . .
C39 C 0.1083(15) 0.5756(12) 0.3898(9) 0.065(5) Uani 1 1 d U . .
H39 H 0.0867 0.5374 0.3784 0.078 Uiso 1 1 calc R . .
C40 C 0.130(2) 0.561(2) 0.4424(14) 0.040(5) Uani 1 1 d U . .
H40 H 0.1216 0.5144 0.4656 0.048 Uiso 1 1 calc R . .
N9 N 0.1993(13) 0.4215(11) 0.1463(8) 0.079(4) Uani 1 1 d U . .
C41 C 0.1570(16) 0.3967(14) 0.1991(9) 0.072(4) Uani 1 1 d U . .
H41 H 0.1621 0.3416 0.2109 0.087 Uiso 1 1 calc R . .
C42 C 0.1085(15) 0.4530(13) 0.2331(9) 0.067(4) Uani 1 1 d U . .
H42 H 0.0756 0.4371 0.2671 0.080 Uiso 1 1 calc R . .
C43 C 0.1061(15) 0.5318(13) 0.2195(9) 0.065(4) Uani 1 1 d U . .
H43 H 0.0762 0.5683 0.2462 0.078 Uiso 1 1 calc R . .
C44 C 0.1464(15) 0.5604(12) 0.1672(9) 0.061(4) Uani 1 1 d U . .
H44 H 0.1407 0.6158 0.1564 0.073 Uiso 1 1 calc R . .
C45 C 0.1942(15) 0.5040(13) 0.1330(9) 0.069(4) Uani 1 1 d U . .
H45 H 0.2256 0.5207 0.0985 0.082 Uiso 1 1 calc R . .
N10 N 0.7670(12) 0.4686(10) 0.2343(7) 0.058(4) Uani 1 1 d U . .
C46 C 0.7640(15) 0.4090(12) 0.2087(8) 0.057(4) Uani 1 1 d U . .
H46 H 0.8164 0.3780 0.1906 0.069 Uiso 1 1 calc R . .
C47 C 0.6889(15) 0.3871(12) 0.2059(8) 0.058(4) Uani 1 1 d U . .
H47 H 0.6915 0.3382 0.1931 0.070 Uiso 1 1 calc R . .
C48 C 0.6110(15) 0.4422(11) 0.2232(7) 0.049(4) Uani 1 1 d U . .
H48 H 0.5586 0.4373 0.2156 0.059 Uiso 1 1 calc R . .
C49 C 0.6125(15) 0.5022(11) 0.2509(7) 0.051(4) Uani 1 1 d U . .
H49 H 0.5606 0.5336 0.2693 0.061 Uiso 1 1 calc R . .
C50 C 0.6854(15) 0.5182(12) 0.2530(8) 0.050(4) Uani 1 1 d U . .
H50 H 0.6824 0.5657 0.2680 0.060 Uiso 1 1 calc R . .

loop_
_atom_site_aniso_label
_atom_site_aniso_U_11
_atom_site_aniso_U_22
_atom_site_aniso_U_33
_atom_site_aniso_U_23
_atom_site_aniso_U_13
_atom_site_aniso_U_12
U1 0.0435(6) 0.0270(4) 0.0274(4) 0.0011(3) -0.0058(4) -0.0162(4)
U2 0.0454(6) 0.0239(4) 0.0221(4) 0.0006(3) -0.0065(4) -0.0142(4)
Cl1A 0.046(4) 0.039(3) 0.061(3) -0.011(3) 0.003(3) -0.011(3)
Cl2A 0.069(5) 0.029(3) 0.033(3) 0.003(2) -0.022(3) -0.016(3)
Cl3A 0.049(4) 0.038(3) 0.033(2) 0.001(2) -0.016(3) -0.020(3)
O1A 0.037(7) 0.015(5) 0.025(5) -0.001(4) 0.007(5) -0.002(5)
O2A 0.021(7) 0.015(5) 0.029(5) -0.004(4) -0.005(5) -0.007(5)
O3A 0.053(8) 0.034(6) 0.032(6) 0.002(5) -0.004(6) -0.008(6)
O4A 0.064(8) 0.037(6) 0.037(6) -0.009(5) -0.021(6) -0.021(6)
N1A 0.032(8) 0.032(7) 0.030(6) -0.003(5) -0.003(6) -0.019(6)
N2A 0.039(8) 0.029(7) 0.046(7) 0.001(6) -0.009(6) -0.023(6)
C1A 0.024(9) 0.031(7) 0.033(7) -0.008(6) -0.006(7) -0.008(7)
C2A 0.018(4) 0.017(4) 0.018(4) -0.0025(11) -0.0024(11) -0.0050(14)
C3A 0.028(9) 0.029(7) 0.031(7) -0.006(6) 0.002(7) -0.010(7)
C4A 0.039(10) 0.034(8) 0.040(8) 0.006(7) 0.001(7) -0.012(7)
C5A 0.043(9) 0.031(8) 0.027(7) 0.001(6) 0.008(7) -0.014(7)
C6A 0.028(9) 0.031(7) 0.026(7) 0.005(6) 0.008(7) -0.011(7)
C7A 0.048(10) 0.048(8) 0.047(8) -0.022(7) -0.008(7) -0.016(7)
C8A 0.042(10) 0.040(8) 0.038(8) 0.005(7) -0.004(7) -0.021(7)
C9A 0.028(9) 0.028(7) 0.021(7) 0.001(6) 0.000(7) 0.008(7)
C10A 0.026(9) 0.021(7) 0.036(8) 0.000(6) -0.007(7) -0.013(7)
C11A 0.065(11) 0.058(9) 0.069(10) -0.012(8) -0.012(8) -0.021(8)
C12A 0.068(11) 0.064(10) 0.069(10) -0.010(8) -0.006(8) -0.021(8)
C13A 0.038(10) 0.046(8) 0.057(9) -0.010(7) -0.002(8) -0.009(7)
C14A 0.031(9) 0.039(8) 0.048(8) -0.009(7) -0.005(7) -0.015(7)
C15A 0.052(10) 0.054(9) 0.046(9) -0.011(7) 0.002(7) -0.025(8)
C16A 0.041(9) 0.035(8) 0.028(8) -0.002(6) -0.001(7) -0.014(7)
C17A 0.047(10) 0.037(8) 0.030(8) -0.013(7) 0.003(7) -0.012(7)
C18A 0.044(10) 0.039(8) 0.039(8) -0.005(7) 0.000(7) -0.026(7)
C19A 0.061(10) 0.066(9) 0.057(9) -0.019(8) -0.014(8) -0.032(8)
C20A 0.040(9) 0.032(8) 0.029(8) -0.007(6) -0.002(7) -0.009(7)
C21A 0.046(10) 0.038(8) 0.043(8) -0.004(7) 0.013(7) -0.017(7)
O1B 0.034(7) 0.029(6) 0.022(5) 0.004(5) -0.001(5) -0.003(5)
O2B 0.035(7) 0.031(6) 0.024(5) -0.009(5) -0.012(5) -0.014(5)
O3B 0.039(8) 0.030(6) 0.031(6) -0.009(5) -0.005(5) 0.003(5)
O4B 0.047(8) 0.032(6) 0.030(6) 0.005(5) -0.003(5) -0.018(6)
N1B 0.032(8) 0.027(7) 0.034(7) 0.000(6) -0.015(6) -0.010(6)
N2B 0.034(8) 0.033(7) 0.028(6) 0.000(5) -0.001(6) -0.023(6)
C1B 0.017(9) 0.023(7) 0.024(7) 0.011(6) 0.003(6) -0.006(7)
C2B 0.015(9) 0.029(7) 0.033(7) -0.009(6) -0.012(7) -0.002(7)
C3B 0.030(9) 0.024(7) 0.033(7) -0.009(6) -0.004(7) -0.018(7)
C4B 0.043(10) 0.036(8) 0.034(8) -0.003(7) -0.003(7) -0.014(7)
C5B 0.039(9) 0.026(7) 0.037(8) 0.010(6) -0.008(7) -0.008(7)
C6B 0.031(9) 0.028(8) 0.040(8) 0.000(6) -0.006(7) -0.009(7)
C7B 0.037(9) 0.019(7) 0.037(8) -0.010(6) 0.010(7) -0.004(7)
C8B 0.039(9) 0.024(7) 0.034(8) 0.004(6) -0.002(7) -0.013(7)
C9B 0.018(9) 0.027(7) 0.013(7) 0.006(6) 0.002(6) -0.005(7)
C10B 0.038(10) 0.041(8) 0.036(8) -0.010(7) 0.002(7) -0.011(7)
C11B 0.056(10) 0.052(9) 0.056(9) -0.013(7) -0.001(8) -0.021(8)
C12B 0.045(10) 0.036(8) 0.046(8) -0.002(7) 0.001(7) -0.016(7)
C13B 0.035(9) 0.039(8) 0.028(7) -0.010(6) -0.009(7) -0.015(7)
C14B 0.025(9) 0.028(7) 0.017(7) -0.009(6) -0.002(6) -0.001(7)
C15B 0.043(9) 0.029(7) 0.028(7) -0.004(6) -0.001(7) -0.016(7)
C16B 0.048(10) 0.050(9) 0.039(8) -0.004(7) -0.011(7) -0.014(7)
C17B 0.044(10) 0.039(8) 0.034(8) -0.003(7) -0.009(7) -0.009(7)
C18B 0.049(10) 0.039(8) 0.031(8) -0.007(7) -0.011(7) -0.005(7)
C19B 0.049(10) 0.060(9) 0.047(9) -0.005(7) -0.010(7) -0.024(8)
C20B 0.053(10) 0.054(9) 0.042(8) 0.012(7) -0.010(7) -0.022(8)
C21B 0.061(11) 0.068(9) 0.053(9) 0.003(8) -0.011(8) -0.019(8)
U3 0.0615(7) 0.0288(4) 0.0240(4) -0.0021(3) -0.0019(4) -0.0180(4)
U4 0.0562(7) 0.0255(4) 0.0214(4) -0.0002(3) -0.0028(4) -0.0181(4)
Cl1C 0.058(5) 0.039(3) 0.047(3) 0.003(2) -0.009(3) -0.017(3)
Cl2C 0.049(4) 0.033(3) 0.031(2) -0.001(2) -0.005(3) -0.008(3)
O1C 0.046(8) 0.029(6) 0.026(5) -0.004(5) -0.006(5) -0.002(5)
O2C 0.047(8) 0.019(5) 0.029(6) 0.003(5) 0.001(5) -0.015(5)
O3C 0.053(8) 0.037(6) 0.019(5) -0.002(5) 0.001(5) -0.008(6)
O4C 0.051(8) 0.037(6) 0.023(5) 0.002(5) -0.003(5) -0.013(6)
N1C 0.051(9) 0.028(7) 0.041(7) -0.003(6) 0.000(7) -0.005(7)
N2C 0.047(9) 0.030(7) 0.042(7) -0.010(6) 0.004(7) -0.004(6)
C1C 0.033(9) 0.042(8) 0.030(8) -0.008(7) 0.002(7) -0.012(7)
C2C 0.038(9) 0.024(7) 0.037(8) 0.000(6) 0.001(7) -0.020(7)
C3C 0.042(10) 0.028(8) 0.039(8) -0.005(7) 0.005(7) -0.016(7)
C4C 0.059(10) 0.054(9) 0.058(9) -0.009(7) -0.008(8) -0.022(8)
C5C 0.057(10) 0.058(9) 0.052(9) -0.007(7) -0.006(8) -0.019(8)
C6C 0.048(10) 0.031(8) 0.038(8) 0.004(7) -0.005(7) -0.012(7)
C7C 0.053(10) 0.038(8) 0.037(8) -0.013(7) -0.004(7) -0.010(8)
C8C 0.058(10) 0.028(8) 0.044(8) -0.001(7) -0.009(7) -0.013(7)
C9C 0.030(9) 0.024(7) 0.032(8) -0.001(6) -0.001(7) -0.017(7)
C10C 0.063(11) 0.049(9) 0.061(9) -0.003(7) -0.004(8) -0.018(8)
C11C 0.050(10) 0.043(8) 0.042(8) -0.018(7) -0.001(8) -0.008(8)
C12C 0.073(11) 0.059(9) 0.059(10) -0.005(8) -0.001(8) -0.015(8)
C13C 0.062(10) 0.044(9) 0.049(9) 0.002(7) 0.001(8) -0.012(8)
C14C 0.038(9) 0.021(7) 0.030(8) 0.001(6) 0.001(7) 0.003(7)
C15C 0.047(10) 0.038(8) 0.047(9) 0.004(7) 0.000(7) -0.013(7)
C16C 0.035(9) 0.034(8) 0.034(8) 0.000(7) 0.002(7) -0.006(7)
C17C 0.041(10) 0.036(8) 0.036(8) -0.004(7) -0.001(7) -0.021(7)
C18C 0.021(9) 0.031(8) 0.026(7) 0.000(6) 0.004(7) -0.006(7)
C19C 0.049(10) 0.037(8) 0.038(8) 0.002(7) -0.001(7) -0.022(7)
C20C 0.038(10) 0.033(8) 0.044(8) 0.008(7) 0.006(7) -0.019(7)
C21C 0.037(9) 0.035(8) 0.032(8) 0.007(7) -0.001(7) -0.011(7)
O1D 0.048(8) 0.026(6) 0.034(6) -0.003(5) 0.006(5) -0.011(6)
O2D 0.049(8) 0.030(6) 0.033(6) -0.003(5) -0.007(6) -0.008(6)
O3D 0.044(8) 0.031(6) 0.038(6) -0.009(5) -0.001(5) -0.010(5)
O4D 0.057(8) 0.049(6) 0.024(6) 0.003(5) -0.015(6) -0.011(6)
N1D 0.030(8) 0.028(7) 0.023(6) -0.006(5) 0.002(6) -0.003(6)
N2D 0.031(8) 0.016(6) 0.029(6) -0.008(5) -0.002(6) -0.004(6)
C1D 0.036(9) 0.046(8) 0.035(8) -0.008(7) -0.011(7) -0.012(7)
C2D 0.034(9) 0.035(8) 0.028(7) -0.018(7) -0.003(7) -0.007(7)
C3D 0.035(9) 0.037(8) 0.045(8) 0.007(7) -0.017(7) -0.019(7)
C4D 0.040(9) 0.018(7) 0.034(8) 0.002(6) 0.003(7) -0.009(7)
C5D 0.031(9) 0.029(8) 0.044(8) 0.010(7) 0.003(7) -0.006(7)
C6D 0.034(9) 0.026(7) 0.043(8) 0.007(6) 0.012(7) -0.014(7)
C7D 0.035(9) 0.034(8) 0.046(8) -0.003(7) -0.014(7) -0.019(7)
C8D 0.053(10) 0.040(8) 0.043(8) -0.009(7) -0.003(7) -0.008(7)
C9D 0.041(10) 0.041(8) 0.031(8) -0.008(7) -0.005(7) -0.007(7)
C10D 0.039(9) 0.034(8) 0.029(8) 0.000(6) -0.012(7) -0.010(7)
C11D 0.068(11) 0.069(10) 0.076(10) -0.013(8) -0.013(8) -0.019(8)
C12D 0.050(10) 0.062(9) 0.053(9) 0.002(7) -0.011(8) -0.020(8)
C13D 0.042(10) 0.037(8) 0.038(8) -0.007(7) -0.004(7) -0.010(7)
C14D 0.038(9) 0.033(8) 0.033(8) -0.007(7) -0.004(7) -0.012(7)
C15D 0.051(10) 0.043(8) 0.033(8) -0.007(7) -0.011(7) -0.017(7)
C16D 0.035(9) 0.026(7) 0.024(7) -0.004(6) -0.017(7) -0.013(7)
C17D 0.035(9) 0.038(8) 0.019(7) -0.002(6) 0.001(7) -0.019(7)
C18D 0.033(9) 0.030(7) 0.017(7) -0.004(6) 0.000(6) -0.018(7)
C19D 0.040(10) 0.034(8) 0.036(8) -0.001(7) -0.006(7) -0.014(7)
C20D 0.059(10) 0.054(9) 0.039(8) -0.009(7) -0.008(8) -0.014(8)
C21D 0.052(10) 0.043(8) 0.042(8) -0.004(7) -0.021(7) -0.014(7)
N1 0.041(9) 0.024(7) 0.027(7) 0.011(5) -0.004(6) -0.013(6)
C1 0.050(10) 0.041(8) 0.043(9) -0.009(7) 0.000(8) -0.022(8)
C2 0.055(10) 0.048(9) 0.056(9) -0.008(7) -0.010(8) -0.025(8)
C3 0.063(11) 0.058(9) 0.063(9) -0.018(8) -0.019(8) -0.030(8)
C4 0.043(10) 0.037(8) 0.033(8) 0.010(7) -0.003(7) -0.010(7)
C5 0.062(11) 0.063(10) 0.072(10) -0.014(8) -0.012(8) -0.019(8)
N2 0.067(7) 0.066(6) 0.066(6) -0.010(6) -0.013(6) -0.013(5)
C6 0.066(7) 0.068(7) 0.067(7) -0.008(6) -0.011(6) -0.010(6)
C7 0.061(7) 0.062(6) 0.067(7) -0.009(6) -0.009(6) -0.017(6)
C8 0.063(7) 0.057(6) 0.066(7) -0.004(6) -0.006(6) -0.017(6)
C9 0.069(7) 0.066(7) 0.065(7) -0.007(6) -0.011(6) -0.016(6)
C10 0.068(7) 0.064(6) 0.064(7) -0.013(6) -0.014(6) -0.018(6)
N3 0.073(7) 0.072(6) 0.070(6) -0.012(6) -0.009(6) -0.015(6)
C11 0.071(7) 0.062(7) 0.066(7) -0.015(6) -0.006(6) -0.022(6)
C12 0.069(7) 0.072(7) 0.068(7) -0.009(6) -0.004(6) -0.015(6)
C13 0.067(7) 0.068(7) 0.068(7) -0.009(6) -0.004(6) -0.017(6)
C14 0.071(7) 0.063(7) 0.069(7) -0.002(6) 0.002(6) -0.017(6)
C15 0.073(7) 0.072(7) 0.071(7) -0.008(6) -0.002(6) -0.016(6)
N4 0.078(7) 0.080(6) 0.068(6) -0.009(6) -0.009(6) -0.027(6)
C16 0.075(7) 0.077(7) 0.073(7) -0.009(6) -0.008(6) -0.027(6)
C17 0.074(7) 0.080(7) 0.065(7) -0.002(6) -0.001(6) -0.025(6)
C18 0.077(7) 0.080(7) 0.070(7) -0.013(6) -0.005(6) -0.024(6)
C19 0.080(7) 0.079(7) 0.076(7) -0.006(6) -0.007(6) -0.023(6)
C20 0.076(7) 0.080(7) 0.073(7) -0.004(6) -0.012(6) -0.027(6)
N5 0.034(8) 0.045(7) 0.046(7) 0.003(6) -0.008(6) -0.021(6)
C21 0.036(8) 0.041(7) 0.051(8) 0.002(6) -0.007(6) -0.021(6)
C22 0.036(8) 0.050(8) 0.044(8) 0.003(6) -0.013(6) -0.017(6)
C23 0.040(8) 0.046(8) 0.048(8) 0.001(6) -0.011(6) -0.019(6)
C24 0.037(8) 0.041(8) 0.047(8) 0.002(6) -0.010(6) -0.018(6)
C25 0.036(8) 0.044(7) 0.047(8) 0.008(6) -0.008(6) -0.017(6)
N6 0.088(7) 0.094(7) 0.084(7) -0.004(6) -0.007(6) -0.025(6)
C26 0.085(7) 0.087(7) 0.082(7) -0.004(6) -0.005(6) -0.030(6)
C27 0.090(7) 0.092(7) 0.083(7) -0.006(6) -0.010(6) -0.027(6)
C28 0.095(8) 0.088(7) 0.090(7) -0.004(6) -0.009(6) -0.027(6)
C29 0.089(7) 0.085(7) 0.093(7) 0.000(6) -0.009(6) -0.031(6)
C30 0.091(7) 0.094(7) 0.090(7) -0.003(6) -0.009(6) -0.025(6)
N7 0.085(7) 0.087(7) 0.090(7) -0.004(6) -0.012(6) -0.023(6)
C31 0.084(8) 0.083(7) 0.087(7) -0.011(6) -0.008(6) -0.023(6)
C32 0.082(8) 0.087(7) 0.083(7) -0.008(6) -0.003(6) -0.017(6)
C33 0.085(8) 0.091(7) 0.088(7) 0.001(6) 0.002(6) -0.019(6)
C34 0.085(8) 0.087(7) 0.092(7) 0.001(6) -0.003(6) -0.018(6)
C35 0.081(7) 0.080(7) 0.090(7) -0.004(6) -0.010(6) -0.024(6)
N8 0.039(7) 0.034(7) 0.045(7) -0.004(6) 0.000(6) -0.015(6)
C36 0.049(7) 0.046(6) 0.063(7) -0.004(6) 0.001(6) -0.016(6)
C37 0.045(8) 0.042(7) 0.051(7) -0.005(6) 0.002(6) -0.021(6)
C38 0.058(7) 0.062(7) 0.058(7) 0.001(6) 0.003(6) -0.005(6)
C39 0.058(7) 0.059(7) 0.070(7) -0.005(6) 0.002(6) -0.012(6)
C40 0.040(8) 0.038(7) 0.042(7) -0.007(6) -0.003(6) -0.011(6)
N9 0.079(7) 0.082(6) 0.078(6) -0.010(6) -0.008(6) -0.025(6)
C41 0.075(7) 0.075(7) 0.071(7) -0.011(6) -0.008(6) -0.026(6)
C42 0.070(7) 0.071(7) 0.062(7) -0.010(6) -0.007(6) -0.022(6)
C43 0.071(7) 0.066(7) 0.062(7) -0.017(6) -0.009(6) -0.019(6)
C44 0.067(7) 0.058(6) 0.064(7) -0.014(6) -0.006(6) -0.024(6)
C45 0.073(7) 0.067(7) 0.070(7) -0.011(6) -0.006(6) -0.026(6)
N10 0.058(7) 0.061(6) 0.057(6) -0.005(5) -0.007(5) -0.022(5)
C46 0.059(7) 0.061(6) 0.053(6) -0.010(5) -0.003(6) -0.019(6)
C47 0.058(7) 0.058(6) 0.055(6) -0.003(6) -0.005(6) -0.013(6)
C48 0.051(7) 0.050(6) 0.048(6) -0.003(5) -0.006(6) -0.018(5)
C49 0.054(7) 0.054(6) 0.045(6) -0.004(5) -0.010(6) -0.017(6)
C50 0.052(7) 0.051(6) 0.048(6) -0.008(5) -0.009(6) -0.016(6)

loop_
_atom_type_symbol
_atom_type_description
_atom_type_scat_dispersion_real
_atom_type_scat_dispersion_imag
_atom_type_scat_source
C C 0.0033 0.0016 'International Tables Vol C Tables 4.2.6.8 and 6.1.1.4'
H H 0.0000 0.0000 'International Tables Vol C Tables 4.2.6.8 and 6.1.1.4'
N N 0.0061 0.0033 'International Tables Vol C Tables 4.2.6.8 and 6.1.1.4'
O O 0.0106 0.0060 'International Tables Vol C Tables 4.2.6.8 and 6.1.1.4'
Cl Cl 0.1484 0.1585 'International Tables Vol C Tables 4.2.6.8 and 6.1.1.4'
U U -9.6767 9.6646 'International Tables Vol C Tables 4.2.6.8 and 6.1.1.4'

loop_
_geom_angle_atom_site_label_1
_geom_angle_atom_site_label_2
_geom_angle_atom_site_label_3
_geom_angle
_geom_angle_site_symmetry_1
_geom_angle_site_symmetry_3
_geom_angle_publ_flag
O4B U1 O3A 160.4(4) 2_665 . ?
O4B U1 O2A 130.4(4) 2_665 . ?
O3A U1 O2A 64.5(4) . . ?
O4B U1 O1B 126.1(4) 2_665 . ?
O3A U1 O1B 68.5(3) . . ?
O2A U1 O1B 68.2(3) . . ?
O4B U1 O3B 66.7(4) 2_665 2_665 ?
O3A U1 O3B 132.9(4) . 2_665 ?
O2A U1 O3B 76.3(4) . 2_665 ?
O1B U1 O3B 73.5(3) . 2_665 ?
O4B U1 N1A 74.9(4) 2_665 . ?
O3A U1 N1A 104.9(4) . . ?
O2A U1 N1A 68.3(4) . . ?
O1B U1 N1A 133.9(4) . . ?
O3B U1 N1A 82.3(4) 2_665 . ?
O4B U1 N2A 91.1(4) 2_665 . ?
O3A U1 N2A 70.4(4) . . ?
O2A U1 N2A 108.4(4) . . ?
O1B U1 N2A 135.3(4) . . ?
O3B U1 N2A 151.0(4) 2_665 . ?
N1A U1 N2A 73.7(4) . . ?
O4B U1 Cl1A 81.0(3) 2_665 . ?
O3A U1 Cl1A 89.2(3) . . ?
O2A U1 Cl1A 145.7(2) . . ?
O1B U1 Cl1A 82.1(3) . . ?
O3B U1 Cl1A 112.4(3) 2_665 . ?
N1A U1 Cl1A 143.8(3) . . ?
N2A U1 Cl1A 80.4(4) . . ?
O4A U2 O1A 165.6(4) . . ?
O4A U2 O2B 96.0(4) . . ?
O1A U2 O2B 86.9(3) . . ?
O4A U2 O2A 122.7(3) . . ?
O1A U2 O2A 66.4(3) . . ?
O2B U2 O2A 120.8(3) . . ?
O4A U2 O1B 102.7(4) . . ?
O1A U2 O1B 91.2(4) . . ?
O2B U2 O1B 64.1(3) . . ?
O2A U2 O1B 64.8(3) . . ?
O4A U2 O3A 64.9(3) . . ?
O1A U2 O3A 126.0(3) . . ?
O2B U2 O3A 117.0(4) . . ?
O2A U2 O3A 59.7(3) . . ?
O1B U2 O3A 63.4(3) . . ?
O4A U2 Cl2A 81.5(3) . . ?
O1A U2 Cl2A 89.6(3) . . ?
O2B U2 Cl2A 153.6(3) . . ?
O2A U2 Cl2A 81.1(2) . . ?
O1B U2 Cl2A 142.2(2) . . ?
O3A U2 Cl2A 85.9(3) . . ?
O4A U2 Cl3A 84.1(3) . . ?
O1A U2 Cl3A 83.6(3) . . ?
O2B U2 Cl3A 70.7(2) . . ?
O2A U2 Cl3A 145.9(3) . . ?
O1B U2 Cl3A 134.8(2) . . ?
O3A U2 Cl3A 148.3(2) . . ?
Cl2A U2 Cl3A 82.90(13) . . ?
C7A N1A C8A 115.3(14) . . ?
C15A N2A C14A 121.9(15) . . ?
O1A C1A C6A 124.8(15) . . ?
O1A C1A C2A 114.7(15) . . ?
C6A C1A C2A 120.4(14) . . ?
O2A C2A C3A 122.6(15) . . ?
O2A C2A C1A 117.6(12) . . ?
C3A C2A C1A 119.7(16) . . ?
C2A C3A C4A 119.5(16) . . ?
C2A C3A C7A 120.6(16) . . ?
C4A C3A C7A 119.2(15) . . ?
C5A C4A C3A 120.6(16) . . ?
C4A C5A C6A 119.0(16) . . ?
C1A C6A C5A 120.4(16) . . ?
N1A C7A C3A 124.7(16) . . ?
N1A C8A C9A 115.8(14) . . ?
C14A C9A C10A 121.2(19) . . ?
C14A C9A C8A 119.6(16) . . ?
C10A C9A C8A 119.2(15) . . ?
C11A C10A C9A 121.1(17) . . ?
C10A C11A C12A 121.1(19) . . ?
C11A C12A C13A 119(2) . . ?
C14A C13A C12A 117.2(18) . . ?
C9A C14A C13A 120.1(17) . . ?
C9A C14A N2A 123.7(19) . . ?
C13A C14A N2A 115.4(16) . . ?
N2A C15A C16A 127.4(18) . . ?
C17A C16A C21A 115.6(15) . . ?
C17A C16A C15A 124.3(16) . . ?
C21A C16A C15A 120.0(17) . . ?
O3A C17A C18A 115.5(16) . . ?
O3A C17A C16A 121.1(14) . . ?
C18A C17A C16A 123.4(17) . . ?
O4A C18A C17A 116.3(16) . . ?
O4A C18A C19A 126.3(15) . . ?
C17A C18A C19A 117.3(17) . . ?
C20A C19A C18A 121.9(16) . . ?
C21A C20A C19A 118.5(17) . . ?
C20A C21A C16A 123.2(17) . . ?
C7B N1B C8B 124.7(13) . . ?
C15B N2B C14B 117.4(14) . . ?
O1B C1B C6B 123.2(14) . . ?
O1B C1B C2B 115.6(15) . . ?
C6B C1B C2B 121.1(15) . . ?
O2B C2B C3B 124.7(13) . . ?
O2B C2B C1B 117.0(14) . . ?
C3B C2B C1B 118.3(15) . . ?
C2B C3B C4B 120.9(13) . . ?
C2B C3B C7B 118.9(15) . . ?
C4B C3B C7B 120.1(15) . . ?
C5B C4B C3B 118.2(16) . . ?
C4B C5B C6B 123.7(17) . . ?
C1B C6B C5B 117.7(15) . . ?
N1B C7B C3B 123.1(14) . . ?
N1B C8B C9B 110.7(14) . . ?
C10B C9B C14B 120.5(15) . . ?
C10B C9B C8B 121.1(13) . . ?
C14B C9B C8B 118.4(15) . . ?
C9B C10B C11B 120.0(15) . . ?
C10B C11B C12B 120.5(19) . . ?
C13B C12B C11B 118.2(18) . . ?
C12B C13B C14B 124.1(14) . . ?
C13B C14B C9B 116.4(16) . . ?
C13B C14B N2B 124.4(13) . . ?
C9B C14B N2B 119.2(14) . . ?
N2B C15B C16B 120.2(16) . . ?
C17B C16B C15B 122.3(16) . . ?
C17B C16B C21B 118.3(19) . . ?
C15B C16B C21B 119.1(17) . . ?
O3B C17B C16B 126.8(19) . . ?
O3B C17B C18B 113.3(16) . . ?
C16B C17B C18B 119.7(17) . . ?
O4B C18B C19B 121.9(18) . . ?
O4B C18B C17B 116.0(14) . . ?
C19B C18B C17B 122.1(17) . . ?
C18B C19B C20B 117.2(18) . . ?
C21B C20B C19B 119.7(18) . . ?
C20B C21B C16B 122.8(19) . . ?
O4D U3 O3C 153.7(4) . . ?
O4D U3 O2C 133.1(4) . . ?
O3C U3 O2C 62.3(4) . . ?
O4D U3 O1D 131.4(4) . 2_666 ?
O3C U3 O1D 71.2(4) . 2_666 ?
O2C U3 O1D 68.2(4) . 2_666 ?
O4D U3 O3D 67.0(4) . . ?
O3C U3 O3D 139.1(4) . . ?
O2C U3 O3D 84.3(4) . . ?
O1D U3 O3D 75.0(3) 2_666 . ?
O4D U3 N2C 83.8(4) . . ?
O3C U3 N2C 70.1(4) . . ?
O2C U3 N2C 108.7(4) . . ?
O1D U3 N2C 136.8(4) 2_666 . ?
O3D U3 N2C 148.0(4) . . ?
O4D U3 N1C 75.0(4) . . ?
O3C U3 N1C 100.1(4) . . ?
O2C U3 N1C 66.3(4) . . ?
O1D U3 N1C 131.9(5) 2_666 . ?
O3D U3 N1C 85.8(4) . . ?
N2C U3 N1C 73.9(5) . . ?
O4D U3 Cl1C 84.2(3) . . ?
O3C U3 Cl1C 88.1(3) . . ?
O2C U3 Cl1C 141.4(2) . . ?
O1D U3 Cl1C 79.5(3) 2_666 . ?
O3D U3 Cl1C 107.7(3) . . ?
N2C U3 Cl1C 80.7(4) . . ?
N1C U3 Cl1C 148.6(4) . . ?
O4C U4 O1C 166.8(4) . . ?
O4C U4 O2D 95.6(4) . 2_666 ?
O1C U4 O2D 87.5(4) . 2_666 ?
O4C U4 O1D 105.3(4) . 2_666 ?
O1C U4 O1D 87.7(4) . 2_666 ?
O2D U4 O1D 66.3(4) 2_666 2_666 ?
O4C U4 O2C 120.3(4) . . ?
O1C U4 O2C 66.9(4) . . ?
O2D U4 O2C 125.7(3) 2_666 . ?
O1D U4 O2C 65.7(3) 2_666 . ?
O4C U4 O3C 64.8(4) . . ?
O1C U4 O3C 124.2(3) . . ?
O2D U4 O3C 120.7(4) 2_666 . ?
O1D U4 O3C 66.8(4) 2_666 . ?
O2C U4 O3C 57.5(4) . . ?
O4C U4 N1 82.2(4) . . ?
O1C U4 N1 89.2(4) . . ?
O2D U4 N1 152.5(4) 2_666 . ?
O1D U4 N1 140.9(4) 2_666 . ?
O2C U4 N1 77.3(4) . . ?
O3C U4 N1 83.3(4) . . ?
O4C U4 Cl2C 88.4(3) . . ?
O1C U4 Cl2C 79.9(3) . . ?
O2D U4 Cl2C 74.6(3) 2_666 . ?
O1D U4 Cl2C 139.4(3) 2_666 . ?
O2C U4 Cl2C 138.4(3) . . ?
O3C U4 Cl2C 149.2(2) . . ?
N1 U4 Cl2C 77.9(3) . . ?
C7C N1C C8C 119.9(17) . . ?
C15C N2C C14C 121.8(17) . . ?
O1C C1C C2C 116.4(17) . . ?
O1C C1C C6C 122.3(17) . . ?
C2C C1C C6C 120.9(16) . . ?
O2C C2C C1C 120.1(15) . . ?
O2C C2C C3C 121.1(17) . . ?
C1C C2C C3C 118.6(18) . . ?
C4C C3C C2C 118.4(18) . . ?
C4C C3C C7C 127.0(16) . . ?
C2C C3C C7C 114.6(17) . . ?
C3C C4C C5C 122.2(18) . . ?
C6C C5C C4C 116.7(19) . . ?
C1C C6C C5C 122.6(18) . . ?
N1C C7C C3C 128.9(18) . . ?
C9C C8C N1C 116.4(16) . . ?
C14C C9C C10C 116.7(19) . . ?
C14C C9C C8C 120.9(16) . . ?
C10C C9C C8C 122.4(16) . . ?
C11C C10C C9C 123.0(19) . . ?
C12C C11C C10C 120.0(18) . . ?
C11C C12C C13C 121(2) . . ?
C12C C13C C14C 116.9(19) . . ?
C9C C14C C13C 122.5(16) . . ?
C9C C14C N2C 122.1(18) . . ?
C13C C14C N2C 115.2(16) . . ?
N2C C15C C16C 125.9(19) . . ?
C17C C16C C21C 118.2(16) . . ?
C17C C16C C15C 124.1(17) . . ?
C21C C16C C15C 117.8(17) . . ?
C16C C17C O3C 122.1(15) . . ?
C16C C17C C18C 123.4(18) . . ?
O3C C17C C18C 114.5(17) . . ?
O4C C18C C19C 128.3(15) . . ?
O4C C18C C17C 116.2(16) . . ?
C19C C18C C17C 115.1(18) . . ?
C20C C19C C18C 123.8(17) . . ?
C19C C20C C21C 120.4(19) . . ?
C20C C21C C16C 118.7(18) . . ?
C7D N1D C8D 120.4(14) . . ?
C15D N2D C14D 122.2(14) . . ?
C6D C1D O1D 124.5(16) . . ?
C6D C1D C2D 119.7(17) . . ?
O1D C1D C2D 115.8(16) . . ?
C3D C2D O2D 119.8(15) . . ?
C3D C2D C1D 122.9(18) . . ?
O2D C2D C1D 117.0(15) . . ?
C2D C3D C4D 115.8(17) . . ?
C2D C3D C7D 122.6(17) . . ?
C4D C3D C7D 121.6(16) . . ?
C5D C4D C3D 122.0(16) . . ?
C4D C5D C6D 120.4(17) . . ?
C1D C6D C5D 119.0(17) . . ?
N1D C7D C3D 122.2(16) . . ?
N1D C8D C9D 110.1(15) . . ?
C10D C9D C14D 119.2(17) . . ?
C10D C9D C8D 123.0(15) . . ?
C14D C9D C8D 117.5(17) . . ?
C9D C10D C11D 122.1(17) . . ?
C12D C11D C10D 119(2) . . ?
C13D C12D C11D 123(2) . . ?
C12D C13D C14D 118.4(17) . . ?
N2D C14D C13D 120.5(14) . . ?
N2D C14D C9D 121.0(15) . . ?
C13D C14D C9D 118.4(18) . . ?
N2D C15D C16D 124.3(16) . . ?
C17D C16D C15D 122.5(16) . . ?
C17D C16D C21D 119.3(17) . . ?
C15D C16D C21D 117.5(16) . . ?
O3D C17D C16D 123.1(17) . . ?
O3D C17D C18D 115.2(14) . . ?
C16D C17D C18D 121.7(15) . . ?
O4D C18D C19D 125.4(17) . . ?
O4D C18D C17D 115.5(14) . . ?
C19D C18D C17D 119.2(15) . . ?
C18D C19D C20D 118.7(17) . . ?
C21D C20D C19D 120.9(17) . . ?
C20D C21D C16D 119.9(17) . . ?
C1 N1 C5 120.2(18) . . ?
N1 C1 C2 123(2) . . ?
C3 C2 C1 116(2) . . ?
C4 C3 C2 120(2) . . ?
C3 C4 C5 117(2) . . ?
N1 C5 C4 123(2) . . ?
C10 N2 C6 116.4(19) . . ?
C10 N2 N3 126.3(14) . . ?
C6 N2 N3 117.0(14) . . ?
C7 C6 N2 121(2) . . ?
C8 C7 C6 118(2) . . ?
C7 C8 C9 125(2) . . ?
C8 C9 C10 116(2) . . ?
N2 C10 C9 124(2) . . ?
C15 N3 C11 117(2) . . ?
C15 N3 N2 117.0(16) . . ?
C11 N3 N2 125.9(17) . . ?
N3 C11 C12 120(2) . . ?
C13 C12 C11 121(2) . . ?
C12 C13 C14 122(2) . . ?
C13 C14 C15 114(2) . . ?
N3 C15 C14 126(2) . . ?
C20 N4 C16 117.2(19) . . ?
C17 C16 N4 118(2) . . ?
C16 C17 C18 125(2) . . ?
C17 C18 C19 115(2) . . ?
C20 C19 C18 119(2) . . ?
C19 C20 N4 125(2) . . ?
C21 N5 C25 120.0 . . ?
N5 C21 C22 120.0 . . ?
C21 C22 C23 120.0 . . ?
C24 C23 C22 120.0 . . ?
C23 C24 C25 120.0 . . ?
C24 C25 N5 120.0 . . ?
C26 N6 C30 120.0 . . ?
N6 C26 C27 120.0 . . ?
C28 C27 C26 120.0 . . ?
C27 C28 C29 120.0 . . ?
C28 C29 C30 120.0 . . ?
C29 C30 N6 120.0 . . ?
C31 N7 C35 114(2) . . ?
C32 C31 N7 128(3) . . ?
C31 C32 C33 114(3) . . ?
C34 C33 C32 131(3) . . ?
C33 C34 C35 110(3) . . ?
C34 C35 N7 121(3) . . ?
C40 N8 C36 106(3) . . ?
C37 C36 N8 128(2) . . ?
C38 C37 C36 123(3) . . ?
C37 C38 C39 113(3) . . ?
C40 C39 C38 127(3) . . ?
C39 C40 N8 123(3) . . ?
C41 N9 C45 118.0(19) . . ?
C42 C41 N9 119(2) . . ?
C41 C42 C43 122(2) . . ?
C42 C43 C44 122(2) . . ?
C45 C44 C43 116(2) . . ?
C44 C45 N9 123(2) . . ?
C46 N10 C50 113.3(19) . . ?
N10 C46 C47 126(2) . . ?
C48 C47 C46 115.9(19) . . ?
C49 C48 C47 118(2) . . ?
C50 C49 C48 121(2) . . ?
C49 C50 N10 123.7(19) . . ?

loop_
_geom_bond_atom_site_label_1
_geom_bond_atom_site_label_2
_geom_bond_distance
_geom_bond_site_symmetry_2
_geom_bond_publ_flag
U1 O4B 2.199(10) 2_665 ?
U1 O3A 2.296(10) . ?
U1 O2A 2.351(11) . ?
U1 O1B 2.379(10) . ?
U1 O3B 2.419(11) 2_665 ?
U1 N1A 2.523(13) . ?
U1 N2A 2.534(13) . ?
U1 Cl1A 2.692(5) . ?
U1 U2 3.7940(10) . ?
U2 O4A 2.229(11) . ?
U2 O1A 2.280(10) . ?
U2 O2B 2.395(10) . ?
U2 O2A 2.464(8) . ?
U2 O1B 2.488(11) . ?
U2 O3A 2.519(12) . ?
U2 Cl2A 2.714(4) . ?
U2 Cl3A 2.731(4) . ?
O1A C1A 1.383(15) . ?
O1A O2A 2.603(14) . ?
O2A C2A 1.299(17) . ?
O2A O3A 2.480(16) . ?
O2A N1A 2.738(14) . ?
O3A C17A 1.351(18) . ?
O3A O4A 2.559(13) . ?
O3A N2A 2.792(16) . ?
O4A C18A 1.369(19) . ?
N1A C7A 1.33(2) . ?
N1A C8A 1.502(18) . ?
N1A N2A 3.03(2) . ?
N2A C15A 1.287(19) . ?
N2A C14A 1.429(18) . ?
C1A C6A 1.40(2) . ?
C1A C2A 1.42(2) . ?
C2A C3A 1.412(17) . ?
C3A C4A 1.43(2) . ?
C3A C7A 1.44(2) . ?
C4A C5A 1.40(2) . ?
C5A C6A 1.430(18) . ?
C8A C9A 1.53(2) . ?
C9A C14A 1.34(2) . ?
C9A C10A 1.38(2) . ?
C10A C11A 1.33(2) . ?
C11A C12A 1.36(2) . ?
C12A C13A 1.45(2) . ?
C13A C14A 1.41(2) . ?
C15A C16A 1.44(2) . ?
C16A C17A 1.38(2) . ?
C16A C21A 1.40(2) . ?
C17A C18A 1.37(2) . ?
C18A C19A 1.39(2) . ?
C19A C20A 1.36(2) . ?
C20A C21A 1.355(19) . ?
O1B C1B 1.346(16) . ?
O2B C2B 1.301(17) . ?
O3B C17B 1.284(17) . ?
O3B U1 2.419(11) 2_665 ?
O4B C18B 1.362(18) . ?
O4B U1 2.199(10) 2_665 ?
N1B C7B 1.314(18) . ?
N1B C8B 1.480(16) . ?
N2B C15B 1.268(16) . ?
N2B C14B 1.46(2) . ?
C1B C6B 1.39(2) . ?
C1B C2B 1.419(19) . ?
C2B C3B 1.41(2) . ?
C3B C4B 1.42(2) . ?
C3B C7B 1.458(18) . ?
C4B C5B 1.344(19) . ?
C5B C6B 1.418(19) . ?
C8B C9B 1.51(2) . ?
C9B C10B 1.37(2) . ?
C9B C14B 1.430(18) . ?
C10B C11B 1.39(2) . ?
C11B C12B 1.406(19) . ?
C12B C13B 1.35(2) . ?
C13B C14B 1.40(2) . ?
C15B C16B 1.43(2) . ?
C16B C17B 1.35(2) . ?
C16B C21B 1.47(2) . ?
C17B C18B 1.44(2) . ?
C18B C19B 1.42(2) . ?
C19B C20B 1.43(2) . ?
C20B C21B 1.36(2) . ?
U3 O4D 2.195(11) . ?
U3 O3C 2.303(10) . ?
U3 O2C 2.337(12) . ?
U3 O1D 2.391(10) 2_666 ?
U3 O3D 2.427(11) . ?
U3 N2C 2.558(15) . ?
U3 N1C 2.583(14) . ?
U3 Cl1C 2.686(5) . ?
U3 U4 3.7618(11) . ?
U4 O4C 2.258(11) . ?
U4 O1C 2.288(11) . ?
U4 O2D 2.375(10) 2_666 ?
U4 O1D 2.432(11) 2_666 ?
U4 O2C 2.456(9) . ?
U4 O3C 2.531(12) . ?
U4 N1 2.639(13) . ?
U4 Cl2C 2.722(5) . ?
O1C C1C 1.340(16) . ?
O1C O2C 2.619(16) . ?
O2C C2C 1.329(19) . ?
O2C O3C 2.400(17) . ?
O2C N1C 2.700(16) . ?
O3C C17C 1.374(19) . ?
O3C O4C 2.577(13) . ?
O3C N2C 2.800(17) . ?
O4C C18C 1.338(19) . ?
N1C C7C 1.25(2) . ?
N1C C8C 1.50(2) . ?
N1C N2C 3.09(2) . ?
N2C C15C 1.270(19) . ?
N2C C14C 1.444(18) . ?
C1C C2C 1.35(2) . ?
C1C C6C 1.40(2) . ?
C2C C3C 1.49(2) . ?
C3C C4C 1.40(2) . ?
C3C C7C 1.49(2) . ?
C4C C5C 1.42(2) . ?
C5C C6C 1.409(19) . ?
C8C C9C 1.42(2) . ?
C9C C14C 1.35(2) . ?
C9C C10C 1.38(2) . ?
C10C C11C 1.36(3) . ?
C11C C12C 1.33(2) . ?
C12C C13C 1.41(2) . ?
C13C C14C 1.41(2) . ?
C15C C16C 1.48(2) . ?
C16C C17C 1.37(2) . ?
C16C C21C 1.45(2) . ?
C17C C18C 1.42(2) . ?
C18C C19C 1.40(2) . ?
C19C C20C 1.35(2) . ?
C20C C21C 1.387(19) . ?
O1D C1D 1.388(18) . ?
O1D U3 2.391(10) 2_666 ?
O1D U4 2.432(11) 2_666 ?
O2D C2D 1.382(19) . ?
O2D U4 2.375(10) 2_666 ?
O3D C17D 1.328(16) . ?
O4D C18D 1.307(16) . ?
N1D C7D 1.283(19) . ?
N1D C8D 1.471(17) . ?
N2D C15D 1.344(18) . ?
N2D C14D 1.43(2) . ?
C1D C6D 1.36(2) . ?
C1D C2D 1.40(2) . ?
C2D C3D 1.37(2) . ?
C3D C4D 1.40(2) . ?
C3D C7D 1.44(2) . ?
C4D C5D 1.37(2) . ?
C5D C6D 1.385(19) . ?
C8D C9D 1.51(2) . ?
C9D C10D 1.30(2) . ?
C9D C14D 1.46(2) . ?
C10D C11D 1.40(2) . ?
C11D C12D 1.39(2) . ?
C12D C13D 1.31(2) . ?
C13D C14D 1.43(2) . ?
C15D C16D 1.38(2) . ?
C16D C17D 1.37(2) . ?
C16D C21D 1.40(2) . ?
C17D C18D 1.43(2) . ?
C18D C19D 1.374(19) . ?
C19D C20D 1.44(2) . ?
C20D C21D 1.38(2) . ?
N1 C1 1.25(2) . ?
N1 C5 1.30(2) . ?
C1 C2 1.45(2) . ?
C2 C3 1.42(2) . ?
C3 C4 1.33(2) . ?
C4 C5 1.43(2) . ?
N2 C10 1.32(2) . ?
N2 C6 1.42(2) . ?
N2 N3 2.65(3) . ?
C6 C7 1.41(3) . ?
C7 C8 1.27(2) . ?
C8 C9 1.37(2) . ?
C9 C10 1.38(3) . ?
N3 C15 1.27(2) . ?
N3 C11 1.36(2) . ?
C11 C12 1.39(3) . ?
C12 C13 1.28(3) . ?
C13 C14 1.36(2) . ?
C14 C15 1.42(3) . ?
N4 C20 1.33(2) . ?
N4 C16 1.41(2) . ?
C16 C17 1.32(2) . ?
C17 C18 1.38(2) . ?
C18 C19 1.40(3) . ?
C19 C20 1.32(2) . ?
N5 C21 1.3900 . ?
N5 C25 1.3900 . ?
C21 C22 1.3900 . ?
C22 C23 1.3900 . ?
C23 C24 1.3900 . ?
C24 C25 1.3900 . ?
N6 C26 1.3900 . ?
N6 C30 1.3900 . ?
C26 C27 1.3900 . ?
C27 C28 1.3900 . ?
C28 C29 1.3900 . ?
C29 C30 1.3900 . ?
N7 C31 1.29(3) . ?
N7 C35 1.44(2) . ?
C31 C32 1.25(3) . ?
C32 C33 1.33(3) . ?
C33 C34 1.30(3) . ?
C34 C35 1.40(3) . ?
N8 C40 1.33(3) . ?
N8 C36 1.41(3) . ?
C36 C37 1.30(3) . ?
C37 C38 1.24(3) . ?
C38 C39 1.33(2) . ?
C39 C40 1.30(3) . ?
N9 C41 1.38(2) . ?
N9 C45 1.39(2) . ?
C41 C42 1.33(3) . ?
C42 C43 1.34(2) . ?
C43 C44 1.38(3) . ?
C44 C45 1.33(2) . ?
N10 C46 1.291(18) . ?
N10 C50 1.38(2) . ?
C46 C47 1.40(3) . ?
C47 C48 1.38(2) . ?
C48 C49 1.320(19) . ?
C49 C50 1.31(2) . ?
